data_4025867
loop_
_publ_author_name
'Fangxi Xu'
'Dan Huang'
'Chao Han'
'Wei Shen'
'Xufeng Lin'
'Yanguang Wang'

_publ_section_title
;
 SPINOL-Derived Phosphoric Acids: Synthesis and Application in
 Enantioselective Friedel-Crafts Reaction of Indoles with Imines
;
_journal_name_full 'Journal of Organic Chemistry'
_journal_page_first 8677
_journal_page_last 8680
_journal_paper_doi 10.1021/jo101640z
_journal_volume 75
_journal_year 2010
_chemical_absolute_configuration ad
_chemical_formula_moiety 'C23 H22 N2 O2 S'
_chemical_formula_sum 'C23 H22 N2 O2 S'
_chemical_formula_weight 390.49
_chemical_name_systematic
; 
 ? 
;
_space_group_IT_number 4
_symmetry_cell_setting monoclinic
_symmetry_space_group_name_Hall 'P 2yb'
_symmetry_space_group_name_H-M 'P 1 21 1'
_atom_sites_solution_hydrogens geom
_atom_sites_solution_primary direct
_atom_sites_solution_secondary difmap
_audit_creation_method SHELXL-97
_cell_angle_alpha 90.00
_cell_angle_beta 97.7632(19)
_cell_angle_gamma 90.00
_cell_formula_units_Z 2
_cell_length_a 9.59280(18)
_cell_length_b 9.33221(17)
_cell_length_c 11.7332(3)
_cell_measurement_reflns_used 6272
_cell_measurement_temperature 293(2)
_cell_measurement_theta_max 66.9919
_cell_measurement_theta_min 3.7990
_cell_volume 1040.75(4)
_computing_cell_refinement 'CrysAlis PRO (Oxford Diffraction, 2009)'
_computing_data_collection 'CrysAlis PRO'
_computing_data_reduction 'CrysAlis PRO'
_computing_molecular_graphics 'OLEX2 (Dolomanov et al., 2009)'
_computing_publication_material OLEX2
_computing_structure_refinement 'SHELXL-97 (Sheldrick, 1997)'
_computing_structure_solution 'SHELXS-97 (Sheldrick, 1990)'
_diffrn_ambient_temperature 293(2)
_diffrn_detector_area_resol_mean 10.3592
_diffrn_measured_fraction_theta_full 0.996
_diffrn_measured_fraction_theta_max 0.996
_diffrn_measurement_device_type 'Xcalibur, Atlas, Gemini ultra'
_diffrn_measurement_method '\w scans'
_diffrn_radiation_monochromator graphite
_diffrn_radiation_source 'fine-focus sealed tube'
_diffrn_radiation_type CuK\a
_diffrn_radiation_wavelength 1.54184
_diffrn_reflns_av_R_equivalents 0.0450
_diffrn_reflns_av_sigmaI/netI 0.0367
_diffrn_reflns_limit_h_max 11
_diffrn_reflns_limit_h_min -11
_diffrn_reflns_limit_k_max 11
_diffrn_reflns_limit_k_min -11
_diffrn_reflns_limit_l_max 12
_diffrn_reflns_limit_l_min -13
_diffrn_reflns_number 10808
_diffrn_reflns_theta_full 67.10
_diffrn_reflns_theta_max 67.10
_diffrn_reflns_theta_min 3.80
_exptl_absorpt_coefficient_mu 1.539
_exptl_absorpt_correction_T_max 0.871
_exptl_absorpt_correction_T_min 0.584
_exptl_absorpt_correction_type multi-scan
_exptl_absorpt_process_details
;
CrysAlisPro, Oxford Diffraction Ltd.,
Version 1.171.33.53 
Empirical absorption correction using spherical harmonics,
 implemented in SCALE3 ABSPACK scaling algorithm.
;
_exptl_crystal_colour colorless
_exptl_crystal_density_diffrn 1.246
_exptl_crystal_density_method 'not measured'
_exptl_crystal_description platelet
_exptl_crystal_F_000 412
_exptl_crystal_size_max 0.49
_exptl_crystal_size_mid 0.32
_exptl_crystal_size_min 0.09
_refine_diff_density_max 0.166
_refine_diff_density_min -0.162
_refine_diff_density_rms 0.036
_refine_ls_abs_structure_details 'Flack (1983), 1717 Friedel pairs'
_refine_ls_abs_structure_Flack -0.004(16)
_refine_ls_extinction_coef 0.0183(9)
_refine_ls_extinction_expression Fc^*^=kFc[1+0.001xFc^2^\l^3^/sin(2\q)]^-1/4^
_refine_ls_extinction_method SHELXL
_refine_ls_goodness_of_fit_ref 1.055
_refine_ls_hydrogen_treatment constr
_refine_ls_matrix_type full
_refine_ls_number_parameters 256
_refine_ls_number_reflns 3689
_refine_ls_number_restraints 1
_refine_ls_restrained_S_all 1.055
_refine_ls_R_factor_all 0.0400
_refine_ls_R_factor_gt 0.0353
_refine_ls_shift/su_max 0.001
_refine_ls_shift/su_mean 0.000
_refine_ls_structure_factor_coef Fsqd
_refine_ls_weighting_details 'calc w=1/[\s^2^(Fo^2^)+(0.0514P)^2^+0.0664P] where P=(Fo^2^+2Fc^2^)/3'
_refine_ls_weighting_scheme calc
_refine_ls_wR_factor_gt 0.0886
_refine_ls_wR_factor_ref 0.0939
_reflns_number_gt 3407
_reflns_number_total 3689
_reflns_threshold_expression >2sigma(I)
_cod_data_source_file jo101640z_si_002.cif
_cod_data_source_block 100929_xfx_9ad
_cod_depositor_comments
;
The following automatic conversions were performed:

'_exptl_absorpt_correction_type' value 'multi-scan'' was replaced
with the value 'multi-scan' as specified in the replacement file
'src/cod-tools/trunk/data/replacement-values/replacement_values.lst'.

Automatic conversion script
Id: cif_fix_values 5376 2017-05-30 11:51:03Z andrius 
;
_cod_original_cell_volume 1040.76(4)
_cod_original_sg_symbol_H-M 'P 21'
_cod_database_code 4025867

loop_
_symmetry_equiv_pos_as_xyz
'x, y, z'
'-x, y+1/2, -z'

loop_
_atom_site_label
_atom_site_type_symbol
_atom_site_fract_x
_atom_site_fract_y
_atom_site_fract_z
_atom_site_U_iso_or_equiv
_atom_site_adp_type
_atom_site_occupancy
_atom_site_symmetry_multiplicity
_atom_site_calc_flag
_atom_site_refinement_flags
_atom_site_disorder_assembly
_atom_site_disorder_group
S1 S 0.42411(5) 0.64531(5) 0.98608(4) 0.03980(15) Uani 1 1 d . . .
O1 O 0.35784(17) 0.76489(18) 1.03358(15) 0.0517(4) Uani 1 1 d . . .
O2 O 0.45383(17) 0.52111(17) 1.05670(14) 0.0478(4) Uani 1 1 d . . .
N1 N 1.0373(2) 0.7311(3) 0.98071(19) 0.0569(5) Uani 1 1 d . . .
H1 H 1.1135 0.7741 0.9692 0.068 Uiso 1 1 calc R . .
N2 N 0.56723(19) 0.70650(19) 0.94852(16) 0.0437(4) Uani 1 1 d . . .
H2 H 0.5858 0.7960 0.9596 0.052 Uiso 1 1 calc R . .
C1 C 0.8292(3) 0.5332(3) 1.1533(2) 0.0536(6) Uani 1 1 d . . .
H1A H 0.7374 0.4989 1.1459 0.064 Uiso 1 1 calc R . .
C2 C 0.9196(3) 0.5106(3) 1.2524(2) 0.0612(7) Uani 1 1 d . . .
H2A H 0.8883 0.4605 1.3126 0.073 Uiso 1 1 calc R . .
C3 C 1.0586(3) 0.5615(3) 1.2650(2) 0.0634(7) Uani 1 1 d . . .
H3 H 1.1174 0.5439 1.3333 0.076 Uiso 1 1 calc R . .
C4 C 1.1095(2) 0.6359(4) 1.1796(2) 0.0572(6) Uani 1 1 d . . .
H4 H 1.2016 0.6695 1.1882 0.069 Uiso 1 1 calc R . .
C5 C 1.0179(2) 0.6593(3) 1.07918(19) 0.0474(5) Uani 1 1 d . . .
C6 C 0.8776(2) 0.6087(2) 1.06378(19) 0.0418(5) Uani 1 1 d . . .
C7 C 0.8163(2) 0.6506(3) 0.95053(18) 0.0425(4) Uani 1 1 d . . .
C8 C 0.9185(2) 0.7241(3) 0.9042(2) 0.0516(6) Uani 1 1 d . . .
H8 H 0.9080 0.7636 0.8307 0.062 Uiso 1 1 calc R . .
C9 C 0.6693(2) 0.6177(2) 0.89578(19) 0.0424(5) Uani 1 1 d . . .
H9 H 0.6504 0.5175 0.9133 0.051 Uiso 1 1 calc R . .
C10 C 0.6515(2) 0.6317(3) 0.7658(2) 0.0488(5) Uani 1 1 d . . .
C11 C 0.6479(3) 0.7650(3) 0.7124(3) 0.0614(7) Uani 1 1 d . . .
H11 H 0.6543 0.8480 0.7567 0.074 Uiso 1 1 calc R . .
C12 C 0.6349(3) 0.7747(4) 0.5936(3) 0.0743(9) Uani 1 1 d . . .
H12 H 0.6334 0.8646 0.5592 0.089 Uiso 1 1 calc R . .
C13 C 0.6240(3) 0.6541(6) 0.5253(2) 0.0836(10) Uani 1 1 d . . .
C14 C 0.6270(4) 0.5227(5) 0.5791(3) 0.0856(11) Uani 1 1 d . . .
H14 H 0.6192 0.4399 0.5346 0.103 Uiso 1 1 calc R . .
C15 C 0.6413(3) 0.5108(3) 0.6979(3) 0.0645(8) Uani 1 1 d . . .
H15 H 0.6439 0.4206 0.7319 0.077 Uiso 1 1 calc R . .
C16 C 0.6073(5) 0.6688(8) 0.3944(3) 0.1286(19) Uani 1 1 d . . .
H16B H 0.5266 0.7270 0.3690 0.193 Uiso 1 1 calc R . .
H16A H 0.5950 0.5756 0.3598 0.193 Uiso 1 1 calc R . .
H16C H 0.6899 0.7130 0.3722 0.193 Uiso 1 1 calc R . .
C17 C 0.3142(2) 0.5893(3) 0.8611(2) 0.0440(5) Uani 1 1 d . . .
C18 C 0.3016(3) 0.6730(3) 0.7628(2) 0.0612(7) Uani 1 1 d . . .
H18 H 0.3572 0.7542 0.7598 0.073 Uiso 1 1 calc R . .
C19 C 0.2059(3) 0.6346(4) 0.6696(2) 0.0717(8) Uani 1 1 d . . .
H19 H 0.1968 0.6915 0.6039 0.086 Uiso 1 1 calc R . .
C20 C 0.1231(3) 0.5134(4) 0.6713(2) 0.0681(8) Uani 1 1 d . . .
C21 C 0.1394(3) 0.4315(4) 0.7689(3) 0.0781(10) Uani 1 1 d . . .
H21 H 0.0864 0.3484 0.7712 0.094 Uiso 1 1 calc R . .
C22 C 0.2329(3) 0.4695(3) 0.8638(2) 0.0654(8) Uani 1 1 d . . .
H22 H 0.2406 0.4134 0.9299 0.078 Uiso 1 1 calc R . .
C23 C 0.0193(4) 0.4693(6) 0.5689(3) 0.1088(15) Uani 1 1 d . . .
H23B H -0.0144 0.5529 0.5261 0.163 Uiso 1 1 calc R . .
H23C H -0.0585 0.4203 0.5951 0.163 Uiso 1 1 calc R . .
H23A H 0.0647 0.4065 0.5206 0.163 Uiso 1 1 calc R . .

loop_
_atom_site_aniso_label
_atom_site_aniso_U_11
_atom_site_aniso_U_22
_atom_site_aniso_U_33
_atom_site_aniso_U_23
_atom_site_aniso_U_13
_atom_site_aniso_U_12
S1 0.0309(2) 0.0361(2) 0.0534(3) 0.0001(2) 0.00956(18) -0.0018(2)
O1 0.0390(8) 0.0450(9) 0.0739(11) -0.0073(8) 0.0180(7) -0.0011(7)
O2 0.0454(9) 0.0417(8) 0.0558(9) 0.0033(7) 0.0054(7) -0.0041(7)
N1 0.0319(10) 0.0696(13) 0.0712(13) 0.0090(11) 0.0149(9) -0.0054(9)
N2 0.0351(9) 0.0340(8) 0.0638(11) -0.0029(8) 0.0136(8) -0.0044(7)
C1 0.0435(13) 0.0594(14) 0.0594(14) 0.0020(12) 0.0125(11) -0.0080(11)
C2 0.0562(16) 0.0748(18) 0.0530(14) 0.0105(13) 0.0090(12) -0.0014(13)
C3 0.0509(15) 0.0807(19) 0.0564(15) -0.0015(14) -0.0013(12) 0.0035(14)
C4 0.0363(10) 0.0699(15) 0.0648(13) -0.0070(16) 0.0042(9) 0.0029(13)
C5 0.0334(10) 0.0511(13) 0.0592(12) -0.0032(12) 0.0118(9) 0.0034(11)
C6 0.0341(10) 0.0417(13) 0.0505(12) -0.0054(9) 0.0092(9) 0.0033(8)
C7 0.0335(9) 0.0413(10) 0.0546(11) -0.0022(12) 0.0125(8) 0.0038(11)
C8 0.0404(12) 0.0602(14) 0.0556(13) 0.0077(11) 0.0115(10) -0.0009(11)
C9 0.0359(10) 0.0373(13) 0.0553(12) 0.0005(9) 0.0113(9) 0.0009(8)
C10 0.0351(10) 0.0536(14) 0.0580(12) -0.0025(12) 0.0072(9) 0.0011(11)
C11 0.0575(16) 0.0653(17) 0.0608(16) 0.0044(13) 0.0061(13) -0.0010(14)
C12 0.0646(19) 0.095(2) 0.0627(18) 0.0194(18) 0.0081(14) -0.0010(17)
C13 0.0618(16) 0.134(3) 0.0545(15) 0.002(2) 0.0083(12) 0.009(2)
C14 0.079(2) 0.109(3) 0.066(2) -0.029(2) 0.0012(17) 0.008(2)
C15 0.0580(18) 0.0646(18) 0.0698(19) -0.0139(14) 0.0053(14) 0.0052(14)
C16 0.127(3) 0.202(6) 0.0575(19) -0.007(3) 0.0157(19) 0.028(4)
C17 0.0319(10) 0.0447(11) 0.0558(13) 0.0050(9) 0.0079(9) -0.0001(9)
C18 0.0545(14) 0.0621(19) 0.0665(15) 0.0144(13) 0.0063(11) -0.0071(13)
C19 0.0617(15) 0.091(2) 0.0601(14) 0.0229(17) 0.0004(12) -0.0050(18)
C20 0.0538(16) 0.091(2) 0.0576(15) 0.0052(15) 0.0015(12) -0.0076(15)
C21 0.073(2) 0.080(2) 0.0753(19) 0.0134(15) -0.0119(16) -0.0345(17)
C22 0.0642(17) 0.0627(16) 0.0644(16) 0.0165(14) -0.0088(13) -0.0229(14)
C23 0.087(3) 0.165(4) 0.067(2) 0.011(2) -0.0173(18) -0.038(3)

loop_
_atom_type_symbol
_atom_type_description
_atom_type_scat_dispersion_real
_atom_type_scat_dispersion_imag
_atom_type_scat_source
C C 0.0181 0.0091 'International Tables Vol C Tables 4.2.6.8 and 6.1.1.4'
H H 0.0000 0.0000 'International Tables Vol C Tables 4.2.6.8 and 6.1.1.4'
N N 0.0311 0.0180 'International Tables Vol C Tables 4.2.6.8 and 6.1.1.4'
O O 0.0492 0.0322 'International Tables Vol C Tables 4.2.6.8 and 6.1.1.4'
S S 0.3331 0.5567 'International Tables Vol C Tables 4.2.6.8 and 6.1.1.4'

loop_
_geom_angle_atom_site_label_1
_geom_angle_atom_site_label_2
_geom_angle_atom_site_label_3
_geom_angle
_geom_angle_site_symmetry_1
_geom_angle_site_symmetry_3
_geom_angle_publ_flag
O2 S1 O1 118.00(10) . . ?
O2 S1 N2 109.68(10) . . ?
O1 S1 N2 105.71(10) . . ?
O2 S1 C17 106.90(10) . . ?
O1 S1 C17 107.89(11) . . ?
N2 S1 C17 108.34(10) . . ?
C8 N1 C5 109.7(2) . . ?
C8 N1 H1 125.1 . . ?
C5 N1 H1 125.1 . . ?
C9 N2 S1 123.72(15) . . ?
C9 N2 H2 118.1 . . ?
S1 N2 H2 118.1 . . ?
C2 C1 C6 118.7(2) . . ?
C2 C1 H1A 120.7 . . ?
C6 C1 H1A 120.7 . . ?
C1 C2 C3 121.4(3) . . ?
C1 C2 H2A 119.3 . . ?
C3 C2 H2A 119.3 . . ?
C4 C3 C2 121.6(2) . . ?
C4 C3 H3 119.2 . . ?
C2 C3 H3 119.2 . . ?
C3 C4 C5 117.1(2) . . ?
C3 C4 H4 121.4 . . ?
C5 C4 H4 121.4 . . ?
N1 C5 C4 130.6(2) . . ?
N1 C5 C6 106.93(19) . . ?
C4 C5 C6 122.5(2) . . ?
C1 C6 C5 118.7(2) . . ?
C1 C6 C7 134.3(2) . . ?
C5 C6 C7 106.96(19) . . ?
C8 C7 C6 106.18(19) . . ?
C8 C7 C9 128.0(2) . . ?
C6 C7 C9 125.87(19) . . ?
N1 C8 C7 110.2(2) . . ?
N1 C8 H8 124.9 . . ?
C7 C8 H8 124.9 . . ?
N2 C9 C7 110.07(18) . . ?
N2 C9 C10 112.41(17) . . ?
C7 C9 C10 112.60(17) . . ?
N2 C9 H9 107.1 . . ?
C7 C9 H9 107.1 . . ?
C10 C9 H9 107.1 . . ?
C15 C10 C11 118.5(2) . . ?
C15 C10 C9 120.0(2) . . ?
C11 C10 C9 121.5(2) . . ?
C12 C11 C10 120.3(3) . . ?
C12 C11 H11 119.8 . . ?
C10 C11 H11 119.8 . . ?
C13 C12 C11 121.4(3) . . ?
C13 C12 H12 119.3 . . ?
C11 C12 H12 119.3 . . ?
C14 C13 C12 117.7(3) . . ?
C14 C13 C16 122.2(4) . . ?
C12 C13 C16 120.0(5) . . ?
C13 C14 C15 121.7(3) . . ?
C13 C14 H14 119.1 . . ?
C15 C14 H14 119.1 . . ?
C10 C15 C14 120.3(3) . . ?
C10 C15 H15 119.8 . . ?
C14 C15 H15 119.8 . . ?
C13 C16 H16B 109.5 . . ?
C13 C16 H16A 109.5 . . ?
H16B C16 H16A 109.5 . . ?
C13 C16 H16C 109.5 . . ?
H16B C16 H16C 109.5 . . ?
H16A C16 H16C 109.5 . . ?
C22 C17 C18 119.7(2) . . ?
C22 C17 S1 120.12(19) . . ?
C18 C17 S1 119.98(19) . . ?
C19 C18 C17 119.3(3) . . ?
C19 C18 H18 120.4 . . ?
C17 C18 H18 120.4 . . ?
C18 C19 C20 121.5(3) . . ?
C18 C19 H19 119.2 . . ?
C20 C19 H19 119.2 . . ?
C21 C20 C19 117.9(3) . . ?
C21 C20 C23 120.1(3) . . ?
C19 C20 C23 122.0(3) . . ?
C20 C21 C22 121.4(3) . . ?
C20 C21 H21 119.3 . . ?
C22 C21 H21 119.3 . . ?
C17 C22 C21 120.2(3) . . ?
C17 C22 H22 119.9 . . ?
C21 C22 H22 119.9 . . ?
C20 C23 H23B 109.5 . . ?
C20 C23 H23C 109.5 . . ?
H23B C23 H23C 109.5 . . ?
C20 C23 H23A 109.5 . . ?
H23B C23 H23A 109.5 . . ?
H23C C23 H23A 109.5 . . ?

loop_
_geom_bond_atom_site_label_1
_geom_bond_atom_site_label_2
_geom_bond_distance
_geom_bond_site_symmetry_2
_geom_bond_publ_flag
S1 O2 1.4309(16) . ?
S1 O1 1.4338(17) . ?
S1 N2 1.6027(18) . ?
S1 C17 1.765(2) . ?
N1 C8 1.354(3) . ?
N1 C5 1.370(3) . ?
N1 H1 0.8600 . ?
N2 C9 1.480(3) . ?
N2 H2 0.8600 . ?
C1 C2 1.370(4) . ?
C1 C6 1.396(3) . ?
C1 H1A 0.9300 . ?
C2 C3 1.404(4) . ?
C2 H2A 0.9300 . ?
C3 C4 1.362(4) . ?
C3 H3 0.9300 . ?
C4 C5 1.389(3) . ?
C4 H4 0.9300 . ?
C5 C6 1.414(3) . ?
C6 C7 1.433(3) . ?
C7 C8 1.369(3) . ?
C7 C9 1.500(3) . ?
C8 H8 0.9300 . ?
C9 C10 1.517(3) . ?
C9 H9 0.9800 . ?
C10 C15 1.378(4) . ?
C10 C11 1.391(4) . ?
C11 C12 1.386(4) . ?
C11 H11 0.9300 . ?
C12 C13 1.378(6) . ?
C12 H12 0.9300 . ?
C13 C14 1.377(6) . ?
C13 C16 1.528(5) . ?
C14 C15 1.387(5) . ?
C14 H14 0.9300 . ?
C15 H15 0.9300 . ?
C16 H16B 0.9600 . ?
C16 H16A 0.9600 . ?
C16 H16C 0.9600 . ?
C17 C22 1.366(3) . ?
C17 C18 1.384(3) . ?
C18 C19 1.377(4) . ?
C18 H18 0.9300 . ?
C19 C20 1.384(5) . ?
C19 H19 0.9300 . ?
C20 C21 1.368(5) . ?
C20 C23 1.511(4) . ?
C21 C22 1.379(4) . ?
C21 H21 0.9300 . ?
C22 H22 0.9300 . ?
C23 H23B 0.9600 . ?
C23 H23C 0.9600 . ?
C23 H23A 0.9600 . ?

loop_
_cod_related_entry_id
_cod_related_entry_database
_cod_related_entry_code
1 ChemSpider 30659322
